data_7109992
loop_
_publ_author_name
'Orlando Santoro'
'Alba Collado'
'Alexandra M. Z. Slawin'
'Steven P. Nolan'
'Catherine S. J. Cazin'

_publ_section_title
;
 A general synthetic route to [Cu(X)(NHC)] (NHC = N-heterocyclic carbene,
 X = Cl, Br, I) complexes
;
_journal_name_full Chem.Commun.
_journal_page_first 10483
_journal_paper_doi 10.1039/c3cc45488f
_journal_volume 49
_journal_year 2013
_chemical_formula_moiety 'C15 H25 Cl2 Cu N2'
_chemical_formula_sum 'C15 H25 Cl2 Cu N2'
_chemical_formula_weight 367.83
_space_group_IT_number 15
_symmetry_cell_setting monoclinic
_symmetry_Int_Tables_number 15
_symmetry_space_group_name_Hall '-C 2yc'
_symmetry_space_group_name_H-M 'C 1 2/c 1'
_atom_sites_solution_hydrogens geom
_atom_sites_solution_primary direct
_atom_sites_solution_secondary difmap
_cell_angle_alpha 90.0000
_cell_angle_beta 114.446(11)
_cell_angle_gamma 90.0000
_cell_formula_units_Z 8
_cell_length_a 23.087(12)
_cell_length_b 9.877(4)
_cell_length_c 16.619(8)
_cell_measurement_temperature 93
_cell_measurement_theta_max 25.35
_cell_measurement_theta_min 2.3
_cell_volume 3450(3)
_computing_cell_refinement 'CrystalClear-SM Expert 2.0 rc13'
_computing_data_collection 'CrystalClear-SM Expert 2.0 rc13 (Rigaku, 2009)'
_computing_data_reduction 'CrystalClear-SM Expert 2.0 rc13'
_computing_molecular_graphics 'CrystalStructure 4.0'
_computing_publication_material 'CrystalStructure 4.0 (Rigaku, 2010)'
_computing_structure_refinement 'SHELXL97 (Sheldrick, 2008)'
_computing_structure_solution 'DIRDIF99-PATTY (Gould, et al., 1999)'
_diffrn_ambient_temperature 93
_diffrn_detector_area_resol_mean 14.629
_diffrn_measured_fraction_theta_full 0.985
_diffrn_measured_fraction_theta_max 0.980
_diffrn_measurement_device_type 'Rigaku Mercury70'
_diffrn_measurement_method \w
_diffrn_radiation_type 'Mo K\a'
_diffrn_radiation_wavelength 0.71075
_diffrn_reflns_av_R_equivalents 0.0470
_diffrn_reflns_Laue_measured_fraction_full 0.985
_diffrn_reflns_Laue_measured_fraction_max 0.980
_diffrn_reflns_limit_h_max 27
_diffrn_reflns_limit_h_min -27
_diffrn_reflns_limit_k_max 11
_diffrn_reflns_limit_k_min -9
_diffrn_reflns_limit_l_max 19
_diffrn_reflns_limit_l_min -19
_diffrn_reflns_number 10720
_diffrn_reflns_point_group_measured_fraction_full 0.985
_diffrn_reflns_point_group_measured_fraction_max 0.980
_diffrn_reflns_theta_full 25.000
_diffrn_reflns_theta_max 25.383
_diffrn_reflns_theta_min 2.278
_diffrn_standards_number 0
_exptl_absorpt_coefficient_mu 1.568
_exptl_absorpt_correction_T_max 1.000
_exptl_absorpt_correction_T_min 0.776
_exptl_absorpt_correction_type multi-scan
_exptl_absorpt_process_details 'REQAB (Rigaku, 1998)'
_exptl_crystal_colour colorless
_exptl_crystal_density_diffrn 1.416
_exptl_crystal_density_method 'not measured'
_exptl_crystal_description prism
_exptl_crystal_F_000 1536.00
_exptl_crystal_size_max 0.120
_exptl_crystal_size_mid 0.120
_exptl_crystal_size_min 0.120
_refine_diff_density_max 0.310
_refine_diff_density_min -0.480
_refine_ls_extinction_method none
_refine_ls_goodness_of_fit_ref 0.974
_refine_ls_hydrogen_treatment constr
_refine_ls_number_parameters 181
_refine_ls_number_reflns 3101
_refine_ls_number_restraints 0
_refine_ls_R_factor_gt 0.0428
_refine_ls_shift/su_max 0.002
_refine_ls_structure_factor_coef Fsqd
_refine_ls_weighting_details 'w = 1/[\s^2^(Fo^2^)+(0.0434P)^2^+0.0000P] where P=(Fo^2^+2Fc^2^)/3'
_refine_ls_weighting_scheme calc
_refine_ls_wR_factor_ref 0.1007
_reflns_number_gt 2327
_reflns_number_total 3101
_reflns_threshold_expression F^2^>2.0\s(F^2^)
_cod_data_source_file c3cc45488f.txt
_cod_data_source_block 3g
_cod_database_code 7109992

loop_
_symmetry_equiv_pos_site_id
_symmetry_equiv_pos_as_xyz
1 +X,+Y,+Z
2 -X,+Y,1/2-Z
3 -X,-Y,-Z
4 +X,-Y,1/2+Z
5 1/2+X,1/2+Y,+Z
6 1/2-X,1/2+Y,1/2-Z
7 1/2-X,1/2-Y,-Z
8 1/2+X,1/2-Y,1/2+Z

loop_
_atom_site_label
_atom_site_type_symbol
_atom_site_fract_x
_atom_site_fract_y
_atom_site_fract_z
_atom_site_U_iso_or_equiv
_atom_site_adp_type
_atom_site_occupancy
_atom_site_symmetry_multiplicity
_atom_site_calc_flag
_atom_site_refinement_flags
Cu1 Cu 0.64852(2) 0.75777(4) 0.14437(2) 0.04041(17) Uani 1.0 8 d .
Cl1 Cl 0.69869(4) 0.71075(9) 0.27924(5) 0.0498(3) Uani 1.0 8 d .
Cl2 Cl 0.60170(4) 0.79198(9) 0.00771(5) 0.0502(3) Uani 1.0 8 d .
N2 N 0.77278(10) 0.5439(3) 0.11110(13) 0.0266(6) Uani 1.0 8 d .
N5 N 0.68419(10) 0.4504(3) 0.02372(13) 0.0278(6) Uani 1.0 8 d .
C1 C 0.71795(12) 0.4944(3) 0.10570(16) 0.0290(7) Uani 1.0 8 d .
C3 C 0.77481(13) 0.5299(3) 0.02988(17) 0.0346(8) Uani 1.0 8 d .
C4 C 0.71982(13) 0.4712(3) -0.02404(18) 0.0356(8) Uani 1.0 8 d .
C6 C 0.82203(12) 0.6061(3) 0.19189(15) 0.0279(7) Uani 1.0 8 d .
C7 C 0.82149(14) 0.7587(3) 0.18144(18) 0.0320(8) Uani 1.0 8 d .
C8 C 0.86914(13) 0.8214(3) 0.26728(17) 0.0381(8) Uani 1.0 8 d .
C9 C 0.93528(14) 0.7629(3) 0.2927(2) 0.0410(9) Uani 1.0 8 d .
C10 C 0.93551(13) 0.6100(3) 0.29863(17) 0.0388(8) Uani 1.0 8 d .
C11 C 0.88727(12) 0.5463(3) 0.21310(17) 0.0335(7) Uani 1.0 8 d .
C12 C 0.62025(12) 0.3883(3) -0.00769(16) 0.0284(7) Uani 1.0 8 d .
C13 C 0.62424(14) 0.2357(3) -0.00982(18) 0.0338(8) Uani 1.0 8 d .
C14 C 0.55802(13) 0.1732(3) -0.03921(17) 0.0396(8) Uani 1.0 8 d .
C15 C 0.51331(14) 0.2300(3) -0.12815(19) 0.0397(8) Uani 1.0 8 d .
C16 C 0.51019(13) 0.3830(3) -0.12587(18) 0.0401(8) Uani 1.0 8 d .
C17 C 0.57629(12) 0.4452(3) -0.09755(17) 0.0375(8) Uani 1.0 8 d .
H1 H 0.7048 0.4908 0.1528 0.0348 Uiso 1.0 8 calc R
H3 H 0.8086 0.5565 0.0148 0.0415 Uiso 1.0 8 calc R
H4 H 0.7077 0.4483 -0.0843 0.0427 Uiso 1.0 8 calc R
H6 H 0.8106 0.5854 0.2425 0.0335 Uiso 1.0 8 calc R
H7A H 0.7783 0.7943 0.1676 0.0384 Uiso 1.0 8 calc R
H7B H 0.8331 0.7826 0.1321 0.0384 Uiso 1.0 8 calc R
H8A H 0.8704 0.9207 0.2599 0.0458 Uiso 1.0 8 calc R
H8B H 0.8552 0.8038 0.3152 0.0458 Uiso 1.0 8 calc R
H9A H 0.9512 0.7903 0.2482 0.0492 Uiso 1.0 8 calc R
H9B H 0.9645 0.8006 0.3505 0.0492 Uiso 1.0 8 calc R
H10A H 0.9252 0.5828 0.3485 0.0465 Uiso 1.0 8 calc R
H10B H 0.9786 0.5757 0.3106 0.0465 Uiso 1.0 8 calc R
H11A H 0.8999 0.5648 0.1640 0.0402 Uiso 1.0 8 calc R
H11B H 0.8861 0.4470 0.2203 0.0402 Uiso 1.0 8 calc R
H12 H 0.6019 0.4127 0.0353 0.0341 Uiso 1.0 8 calc R
H13A H 0.6522 0.2018 0.0497 0.0405 Uiso 1.0 8 calc R
H13B H 0.6430 0.2086 -0.0512 0.0405 Uiso 1.0 8 calc R
H14A H 0.5609 0.0737 -0.0436 0.0475 Uiso 1.0 8 calc R
H14B H 0.5410 0.1929 0.0053 0.0475 Uiso 1.0 8 calc R
H15A H 0.5281 0.2021 -0.1737 0.0477 Uiso 1.0 8 calc R
H15B H 0.4702 0.1921 -0.1447 0.0477 Uiso 1.0 8 calc R
H16A H 0.4920 0.4108 -0.0840 0.0481 Uiso 1.0 8 calc R
H16B H 0.4819 0.4170 -0.1853 0.0481 Uiso 1.0 8 calc R
H17A H 0.5934 0.4237 -0.1417 0.0451 Uiso 1.0 8 calc R
H17B H 0.5736 0.5449 -0.0939 0.0451 Uiso 1.0 8 calc R

loop_
_atom_site_aniso_label
_atom_site_aniso_U_11
_atom_site_aniso_U_22
_atom_site_aniso_U_33
_atom_site_aniso_U_12
_atom_site_aniso_U_13
_atom_site_aniso_U_23
Cu1 0.0416(3) 0.0403(3) 0.0423(3) 0.00195(18) 0.0203(3) 0.00345(16)
Cl1 0.0596(6) 0.0508(6) 0.0400(5) -0.0004(5) 0.0217(4) 0.0023(4)
Cl2 0.0448(5) 0.0583(6) 0.0452(5) 0.0004(4) 0.0162(4) 0.0087(4)
N2 0.0248(12) 0.0303(13) 0.0225(12) -0.0008(11) 0.0077(11) 0.0000(10)
N5 0.0263(12) 0.0296(13) 0.0247(12) 0.0018(11) 0.0079(11) -0.0021(10)
C1 0.0293(15) 0.0334(17) 0.0247(15) 0.0037(13) 0.0116(13) 0.0018(12)
C3 0.0311(16) 0.045(2) 0.0302(16) -0.0035(14) 0.0155(14) 0.0000(13)
C4 0.0358(17) 0.043(2) 0.0280(15) -0.0017(15) 0.0135(14) -0.0044(13)
C6 0.0271(15) 0.0342(17) 0.0190(14) -0.0017(13) 0.0061(12) -0.0014(12)
C7 0.0328(17) 0.0297(17) 0.0320(17) 0.0021(13) 0.0120(15) 0.0030(12)
C8 0.0389(17) 0.0311(17) 0.0434(18) -0.0036(15) 0.0160(15) -0.0044(14)
C9 0.0342(17) 0.043(2) 0.0397(19) -0.0047(14) 0.0092(16) -0.0022(14)
C10 0.0264(15) 0.046(2) 0.0346(16) 0.0014(14) 0.0032(14) 0.0022(14)
C11 0.0294(15) 0.0349(17) 0.0331(15) 0.0040(14) 0.0098(14) 0.0009(13)
C12 0.0258(15) 0.0300(16) 0.0274(15) -0.0021(13) 0.0091(13) -0.0028(12)
C13 0.0357(17) 0.0308(17) 0.0301(16) 0.0036(13) 0.0089(14) -0.0013(12)
C14 0.0436(18) 0.0311(18) 0.0387(17) -0.0057(15) 0.0115(15) -0.0034(14)
C15 0.0331(17) 0.046(2) 0.0353(18) -0.0071(15) 0.0093(16) -0.0106(14)
C16 0.0286(16) 0.046(2) 0.0336(16) 0.0022(15) 0.0007(14) -0.0001(14)
C17 0.0303(16) 0.0378(18) 0.0336(16) 0.0031(15) 0.0023(14) 0.0059(14)

loop_
_atom_type_symbol
_atom_type_description
_atom_type_scat_dispersion_real
_atom_type_scat_dispersion_imag
_atom_type_scat_source
C C 0.0033 0.0016
;
International Tables for Crystallography
(1992, Vol. C, Tables 4.2.6.8 and 6.1.1.4)
;
H H 0.0000 0.0000
;
International Tables for Crystallography
(1992, Vol. C, Table 6.1.1.4)
;
Cl Cl 0.1484 0.1585
;
International Tables for Crystallography
(1992, Vol. C, Tables 4.2.6.8 and 6.1.1.4)
;
Cu Cu 0.3201 1.2651
;
International Tables for Crystallography
(1992, Vol. C, Tables 4.2.6.8 and 6.1.1.4)
;
N N 0.0061 0.0033
;
International Tables for Crystallography
(1992, Vol. C, Tables 4.2.6.8 and 6.1.1.4)
;

loop_
_geom_angle_atom_site_label_1
_geom_angle_atom_site_label_2
_geom_angle_atom_site_label_3
_geom_angle
_geom_angle_publ_flag
Cl1 Cu1 Cl2 175.71(5) yes
C1 N2 C3 108.4(2) yes
C1 N2 C6 124.5(3) yes
C3 N2 C6 127.1(3) yes
C1 N5 C4 107.8(3) yes
C1 N5 C12 124.9(3) yes
C4 N5 C12 127.3(2) yes
N2 C1 N5 109.1(3) yes
N2 C3 C4 106.9(3) yes
N5 C4 C3 107.8(3) yes
N2 C6 C7 109.89(19) yes
N2 C6 C11 111.3(3) yes
C7 C6 C11 111.9(3) yes
C6 C7 C8 109.1(2) yes
C7 C8 C9 111.0(3) yes
C8 C9 C10 111.9(3) yes
C9 C10 C11 111.6(2) yes
C6 C11 C10 109.1(3) yes
N5 C12 C13 111.1(3) yes
N5 C12 C17 110.8(3) yes
C13 C12 C17 111.5(2) yes
C12 C13 C14 110.4(3) yes
C13 C14 C15 110.4(3) yes
C14 C15 C16 111.4(3) yes
C15 C16 C17 110.9(3) yes
C12 C17 C16 109.2(3) yes
N2 C1 H1 125.435 no
N5 C1 H1 125.427 no
N2 C3 H3 126.548 no
C4 C3 H3 126.548 no
N5 C4 H4 126.110 no
C3 C4 H4 126.125 no
N2 C6 H6 107.831 no
C7 C6 H6 107.836 no
C11 C6 H6 107.841 no
C6 C7 H7A 109.866 no
C6 C7 H7B 109.853 no
C8 C7 H7A 109.857 no
C8 C7 H7B 109.847 no
H7A C7 H7B 108.271 no
C7 C8 H8A 109.453 no
C7 C8 H8B 109.450 no
C9 C8 H8A 109.448 no
C9 C8 H8B 109.450 no
H8A C8 H8B 108.032 no
C8 C9 H9A 109.229 no
C8 C9 H9B 109.217 no
C10 C9 H9A 109.228 no
C10 C9 H9B 109.227 no
H9A C9 H9B 107.914 no
C9 C10 H10A 109.311 no
C9 C10 H10B 109.310 no
C11 C10 H10A 109.303 no
C11 C10 H10B 109.317 no
H10A C10 H10B 107.960 no
C6 C11 H11A 109.870 no
C6 C11 H11B 109.876 no
C10 C11 H11A 109.870 no
C10 C11 H11B 109.863 no
H11A C11 H11B 108.288 no
N5 C12 H12 107.729 no
C13 C12 H12 107.734 no
C17 C12 H12 107.727 no
C12 C13 H13A 109.583 no
C12 C13 H13B 109.582 no
C14 C13 H13A 109.575 no
C14 C13 H13B 109.586 no
H13A C13 H13B 108.122 no
C13 C14 H14A 109.569 no
C13 C14 H14B 109.570 no
C15 C14 H14A 109.565 no
C15 C14 H14B 109.565 no
H14A C14 H14B 108.118 no
C14 C15 H15A 109.338 no
C14 C15 H15B 109.349 no
C16 C15 H15A 109.348 no
C16 C15 H15B 109.352 no
H15A C15 H15B 107.994 no
C15 C16 H16A 109.446 no
C15 C16 H16B 109.450 no
C17 C16 H16A 109.450 no
C17 C16 H16B 109.448 no
H16A C16 H16B 108.052 no
C12 C17 H17A 109.839 no
C12 C17 H17B 109.846 no
C16 C17 H17A 109.830 no
C16 C17 H17B 109.839 no
H17A C17 H17B 108.269 no

loop_
_geom_bond_atom_site_label_1
_geom_bond_atom_site_label_2
_geom_bond_distance
_geom_bond_publ_flag
Cu1 Cl1 2.1054(12) yes
Cu1 Cl2 2.0998(12) yes
N2 C1 1.325(4) yes
N2 C3 1.377(4) yes
N2 C6 1.486(3) yes
N5 C1 1.332(3) yes
N5 C4 1.375(5) yes
N5 C12 1.480(4) yes
C3 C4 1.345(4) yes
C6 C7 1.517(4) yes
C6 C11 1.517(4) yes
C7 C8 1.527(4) yes
C8 C9 1.520(5) yes
C9 C10 1.513(5) yes
C10 C11 1.532(4) yes
C12 C13 1.511(4) yes
C12 C17 1.524(4) yes
C13 C14 1.530(5) yes
C14 C15 1.517(4) yes
C15 C16 1.514(5) yes
C16 C17 1.528(4) yes
C1 H1 0.950 no
C3 H3 0.950 no
C4 H4 0.950 no
C6 H6 1.000 no
C7 H7A 0.990 no
C7 H7B 0.990 no
C8 H8A 0.990 no
C8 H8B 0.990 no
C9 H9A 0.990 no
C9 H9B 0.990 no
C10 H10A 0.990 no
C10 H10B 0.990 no
C11 H11A 0.990 no
C11 H11B 0.990 no
C12 H12 1.000 no
C13 H13A 0.990 no
C13 H13B 0.990 no
C14 H14A 0.990 no
C14 H14B 0.990 no
C15 H15A 0.990 no
C15 H15B 0.990 no
C16 H16A 0.990 no
C16 H16B 0.990 no
C17 H17A 0.990 no
C17 H17B 0.990 no

loop_
_geom_contact_atom_site_label_1
_geom_contact_atom_site_label_2
_geom_contact_distance
_geom_contact_publ_flag
_geom_contact_site_symmetry_2
N2 C12 3.592(4) no .
N5 C6 3.597(3) no .
C1 C7 3.409(4) no .
C1 C11 3.599(4) no .
C1 C13 3.384(4) no .
C3 C7 3.220(4) no .
C3 C11 3.082(4) no .
C4 C13 3.281(5) no .
C4 C17 3.031(4) no .
C6 C9 2.901(4) no .
C7 C10 2.938(4) no .
C8 C11 2.946(5) no .
C12 C15 2.908(4) no .
C13 C16 2.926(4) no .
C14 C17 2.945(5) no .
Cu1 C1 3.256(3) no .
Cl1 C1 3.487(3) no 6_655
Cl1 C4 3.583(4) no 4_565
C1 Cu1 3.256(3) no .
C1 Cl1 3.487(3) no 6_645
C4 Cl1 3.583(4) no 4_564
C4 C7 3.578(4) no 7_665
C7 C4 3.578(4) no 7_665
N2 H4 3.1080 no .
N2 H7A 2.6300 no .
N2 H7B 2.6863 no .
N2 H11A 2.7007 no .
N2 H11B 2.6698 no .
N5 H3 3.1180 no .
N5 H13A 2.6506 no .
N5 H13B 2.6802 no .
N5 H17A 2.6933 no .
N5 H17B 2.6603 no .
C1 H3 3.1072 no .
C1 H4 3.1021 no .
C1 H6 2.5553 no .
C1 H7A 3.2544 no .
C1 H11B 3.5781 no .
C1 H12 2.5704 no .
C1 H13A 3.2171 no .
C3 H1 3.1091 no .
C3 H6 3.3240 no .
C3 H7A 3.4515 no .
C3 H7B 3.0060 no .
C3 H11A 2.8464 no .
C3 H11B 3.2499 no .
C4 H1 3.1045 no .
C4 H12 3.3087 no .
C4 H13A 3.5502 no .
C4 H13B 3.0689 no .
C4 H17A 2.8001 no .
C4 H17B 3.1664 no .
C6 H1 2.7544 no .
C6 H3 2.8708 no .
C6 H8A 3.3371 no .
C6 H8B 2.7030 no .
C6 H9A 3.2815 no .
C6 H10A 2.7144 no .
C6 H10B 3.3386 no .
C7 H3 3.3259 no .
C7 H9A 2.7468 no .
C7 H9B 3.3596 no .
C7 H10A 3.3100 no .
C7 H11A 2.7318 no .
C7 H11B 3.3649 no .
C8 H6 2.6392 no .
C8 H10A 2.7579 no .
C8 H10B 3.3594 no .
C8 H11A 3.2990 no .
C9 H6 3.1718 no .
C9 H7A 3.3635 no .
C9 H7B 2.7409 no .
C9 H11A 2.7606 no .
C9 H11B 3.3669 no .
C10 H6 2.6482 no .
C10 H7B 3.2768 no .
C10 H8A 3.3594 no .
C10 H8B 2.7566 no .
C11 H3 3.0356 no .
C11 H7A 3.3648 no .
C11 H7B 2.7252 no .
C11 H8B 3.3071 no .
C11 H9A 2.7587 no .
C11 H9B 3.3657 no .
C12 H1 2.7641 no .
C12 H4 2.8610 no .
C12 H14A 3.3486 no .
C12 H14B 2.7286 no .
C12 H15A 3.2650 no .
C12 H16A 2.7057 no .
C12 H16B 3.3449 no .
C13 H1 3.5986 no .
C13 H4 3.4112 no .
C13 H15A 2.7293 no .
C13 H15B 3.3557 no .
C13 H16A 3.2739 no .
C13 H17A 2.7323 no .
C13 H17B 3.3599 no .
C14 H12 2.6678 no .
C14 H16A 2.7290 no .
C14 H16B 3.3542 no .
C14 H17A 3.2927 no .
C15 H12 3.1971 no .
C15 H13A 3.3549 no .
C15 H13B 2.7340 no .
C15 H17A 2.7340 no .
C15 H17B 3.3588 no .
C16 H12 2.6552 no .
C16 H13B 3.2800 no .
C16 H14A 3.3541 no .
C16 H14B 2.7384 no .
C17 H4 2.9511 no .
C17 H13A 3.3604 no .
C17 H13B 2.7286 no .
C17 H14B 3.3085 no .
C17 H15A 2.7271 no .
C17 H15B 3.3580 no .
H1 H6 2.4599 no .
H1 H7A 3.4034 no .
H1 H12 2.4930 no .
H1 H13A 3.2916 no .
H3 H4 2.4705 no .
H3 H7B 2.8626 no .
H3 H11A 2.5048 no .
H3 H11B 3.3138 no .
H4 H13B 2.9710 no .
H4 H17A 2.4198 no .
H4 H17B 3.1808 no .
H6 H7A 2.3651 no .
H6 H7B 2.8650 no .
H6 H8A 3.5527 no .
H6 H8B 2.4793 no .
H6 H10A 2.4980 no .
H6 H10B 3.5625 no .
H6 H11A 2.8654 no .
H6 H11B 2.3605 no .
H7A H8A 2.3941 no .
H7A H8B 2.3615 no .
H7B H8A 2.3657 no .
H7B H8B 2.8770 no .
H7B H9A 2.6091 no .
H7B H11A 2.5716 no .
H8A H9A 2.3398 no .
H8A H9B 2.3842 no .
H8B H9A 2.8655 no .
H8B H9B 2.3419 no .
H8B H10A 2.6348 no .
H9A H10A 2.8584 no .
H9A H10B 2.3291 no .
H9A H11A 2.6358 no .
H9B H10A 2.3300 no .
H9B H10B 2.3778 no .
H10A H11A 2.8792 no .
H10A H11B 2.3575 no .
H10B H11A 2.3633 no .
H10B H11B 2.4029 no .
H12 H13A 2.3487 no .
H12 H13B 2.8577 no .
H12 H14A 3.5777 no .
H12 H14B 2.5208 no .
H12 H16A 2.4912 no .
H12 H16B 3.5648 no .
H12 H17A 2.8690 no .
H12 H17B 2.3628 no .
H13A H14A 2.3965 no .
H13A H14B 2.3615 no .
H13B H14A 2.3618 no .
H13B H14B 2.8778 no .
H13B H15A 2.5904 no .
H13B H17A 2.5808 no .
H14A H15A 2.3459 no .
H14A H15B 2.3806 no .
H14B H15A 2.8662 no .
H14B H15B 2.3482 no .
H14B H16A 2.5929 no .
H15A H16A 2.8635 no .
H15A H16B 2.3480 no .
H15A H17A 2.5840 no .
H15B H16A 2.3489 no .
H15B H16B 2.3699 no .
H16A H17A 2.8777 no .
H16A H17B 2.3649 no .
H16B H17A 2.3687 no .
H16B H17B 2.3920 no .
Cu1 H1 2.9174 no .
Cu1 H7A 2.8815 no .
Cu1 H11B 3.2679 no 6_655
Cu1 H15B 2.7872 no 3_665
Cu1 H16A 3.4063 no 3_665
Cl1 H1 3.0662 no .
Cl1 H1 3.4363 no 6_655
Cl1 H4 2.6943 no 4_565
Cl1 H6 3.1455 no .
Cl1 H7A 3.2138 no .
Cl1 H8A 3.2125 no 6_645
Cl1 H8B 3.5322 no .
Cl1 H11B 3.0485 no 6_655
Cl1 H13A 3.4403 no 6_655
Cl1 H17A 3.4700 no 4_565
Cl2 H3 2.7035 no 7_665
Cl2 H7B 3.3329 no 7_665
Cl2 H9B 3.2935 no 8_464
Cl2 H10B 3.5786 no 8_464
Cl2 H11A 3.1723 no 7_665
Cl2 H14A 2.9478 no 1_565
Cl2 H14B 3.2147 no 3_665
Cl2 H15B 3.3300 no 3_665
Cl2 H16A 3.5441 no 3_665
Cl2 H17B 2.8849 no .
N2 H13B 3.5481 no 7_655
N5 H8B 3.4791 no 6_645
C1 H8B 3.1560 no 6_645
C3 H7A 3.4582 no 7_665
C3 H7B 3.3669 no 7_665
C3 H13A 3.4160 no 7_655
C3 H13B 2.9524 no 7_655
C4 H7A 3.3378 no 7_665
C4 H7B 2.9692 no 7_665
C4 H13A 3.5880 no 7_655
C4 H13B 3.3870 no 7_655
C7 H4 3.2457 no 7_665
C8 H1 3.0587 no 6_655
C8 H12 3.1946 no 6_655
C8 H13A 3.4827 no 6_655
C8 H16B 3.5178 no 8_565
C8 H17A 3.5969 no 7_665
C9 H9A 2.9793 no 2_755
C9 H14B 3.2449 no 6_655
C9 H16B 3.3109 no 8_565
C9 H17B 3.5182 no 8_565
C10 H9A 3.5071 no 2_755
C10 H10B 3.2134 no 2_755
C10 H14A 3.5028 no 8_555
C10 H14B 3.1813 no 6_655
C10 H15B 3.1319 no 8_555
C11 H10B 3.2925 no 2_755
C11 H13B 3.5366 no 7_655
C11 H15A 3.3652 no 7_655
C11 H15B 3.3244 no 8_555
C12 H8B 3.1222 no 6_645
C13 H3 3.2942 no 7_655
C13 H8B 3.1411 no 6_645
C14 H10A 3.1584 no 6_645
C14 H10B 3.4419 no 8_454
C14 H11A 3.5268 no 7_655
C15 H10B 3.1811 no 8_454
C15 H11B 3.4492 no 8_454
C15 H15A 3.0377 no 2_654
C16 H8A 3.5649 no 8_464
C16 H9B 3.2703 no 8_464
C16 H15A 3.5538 no 2_654
C16 H16B 3.2364 no 2_654
C17 H7B 3.5965 no 7_665
C17 H9A 3.4903 no 7_665
C17 H9B 3.4450 no 8_464
C17 H16B 3.3013 no 2_654
H1 Cu1 2.9174 no .
H1 Cl1 3.0662 no .
H1 Cl1 3.4363 no 6_645
H1 C8 3.0587 no 6_645
H1 H7A 3.4449 no 6_645
H1 H8A 2.7727 no 6_645
H1 H8B 2.4947 no 6_645
H3 Cl2 2.7035 no 7_665
H3 C13 3.2942 no 7_655
H3 H7A 3.2176 no 7_665
H3 H7B 3.5465 no 7_665
H3 H13A 3.0467 no 7_655
H3 H13B 2.8129 no 7_655
H3 H14A 3.1241 no 7_655
H4 Cl1 2.6943 no 4_564
H4 C7 3.2457 no 7_665
H4 H7A 2.9746 no 7_665
H4 H7B 2.8223 no 7_665
H4 H8A 3.0142 no 7_665
H4 H13A 3.3824 no 7_655
H4 H13B 3.5954 no 7_655
H6 Cl1 3.1455 no .
H6 H13A 3.3961 no 6_655
H7A Cu1 2.8815 no .
H7A Cl1 3.2138 no .
H7A C3 3.4582 no 7_665
H7A C4 3.3378 no 7_665
H7A H1 3.4449 no 6_655
H7A H3 3.2176 no 7_665
H7A H4 2.9746 no 7_665
H7B Cl2 3.3329 no 7_665
H7B C3 3.3669 no 7_665
H7B C4 2.9692 no 7_665
H7B C17 3.5965 no 7_665
H7B H3 3.5465 no 7_665
H7B H4 2.8223 no 7_665
H7B H17A 3.3321 no 7_665
H7B H17B 3.0138 no 7_665
H8A Cl1 3.2125 no 6_655
H8A C16 3.5649 no 8_565
H8A H1 2.7727 no 6_655
H8A H4 3.0142 no 7_665
H8A H12 3.1931 no 6_655
H8A H16A 3.3694 no 8_565
H8A H16B 2.8432 no 8_565
H8A H17A 2.8771 no 7_665
H8A H17B 3.5139 no 7_665
H8B Cl1 3.5322 no .
H8B N5 3.4791 no 6_655
H8B C1 3.1560 no 6_655
H8B C12 3.1222 no 6_655
H8B C13 3.1411 no 6_655
H8B H1 2.4947 no 6_655
H8B H12 2.5036 no 6_655
H8B H13A 2.5302 no 6_655
H8B H14B 3.1497 no 6_655
H9A C9 2.9793 no 2_755
H9A C10 3.5071 no 2_755
H9A C17 3.4903 no 7_665
H9A H9A 2.2292 no 2_755
H9A H9B 3.0212 no 2_755
H9A H10B 3.0634 no 2_755
H9A H16B 3.0718 no 8_565
H9A H17A 3.2660 no 7_665
H9A H17B 2.8878 no 7_665
H9A H17B 3.3750 no 8_565
H9B Cl2 3.2935 no 8_565
H9B C16 3.2703 no 8_565
H9B C17 3.4450 no 8_565
H9B H9A 3.0212 no 2_755
H9B H12 3.0956 no 6_655
H9B H14B 2.6730 no 6_655
H9B H16A 3.0244 no 8_565
H9B H16B 2.9139 no 8_565
H9B H17B 2.7576 no 8_565
H10A C14 3.1584 no 6_655
H10A H13A 3.1524 no 6_655
H10A H14A 3.1248 no 6_655
H10A H14A 3.2829 no 8_555
H10A H14B 2.4753 no 6_655
H10A H15B 2.8924 no 8_555
H10B Cl2 3.5786 no 8_565
H10B C10 3.2134 no 2_755
H10B C11 3.2925 no 2_755
H10B C14 3.4419 no 8_555
H10B C15 3.1811 no 8_555
H10B H9A 3.0634 no 2_755
H10B H10B 2.5863 no 2_755
H10B H11A 2.6607 no 2_755
H10B H14A 2.8015 no 8_555
H10B H14B 3.4709 no 6_655
H10B H15A 3.5277 no 7_655
H10B H15A 2.9432 no 8_555
H10B H15B 2.7759 no 8_555
H11A Cl2 3.1723 no 7_665
H11A C14 3.5268 no 7_655
H11A H10B 2.6607 no 2_755
H11A H13B 3.2011 no 7_655
H11A H14A 2.8618 no 7_655
H11A H15A 3.0844 no 7_655
H11B Cu1 3.2679 no 6_645
H11B Cl1 3.0485 no 6_645
H11B C15 3.4492 no 8_555
H11B H13B 3.0244 no 7_655
H11B H15A 2.8209 no 7_655
H11B H15A 3.3527 no 8_555
H11B H15B 2.6612 no 8_555
H12 C8 3.1946 no 6_645
H12 H8A 3.1931 no 6_645
H12 H8B 2.5036 no 6_645
H12 H9B 3.0956 no 6_645
H12 H16A 3.1363 no 3_665
H13A Cl1 3.4403 no 6_645
H13A C3 3.4160 no 7_655
H13A C4 3.5880 no 7_655
H13A C8 3.4827 no 6_645
H13A H3 3.0467 no 7_655
H13A H4 3.3824 no 7_655
H13A H6 3.3961 no 6_645
H13A H8B 2.5302 no 6_645
H13A H10A 3.1524 no 6_645
H13B N2 3.5481 no 7_655
H13B C3 2.9524 no 7_655
H13B C4 3.3870 no 7_655
H13B C11 3.5366 no 7_655
H13B H3 2.8129 no 7_655
H13B H4 3.5954 no 7_655
H13B H11A 3.2011 no 7_655
H13B H11B 3.0244 no 7_655
H14A Cl2 2.9478 no 1_545
H14A C10 3.5028 no 8_454
H14A H3 3.1241 no 7_655
H14A H10A 3.1248 no 6_645
H14A H10A 3.2829 no 8_454
H14A H10B 2.8015 no 8_454
H14A H11A 2.8618 no 7_655
H14B Cl2 3.2147 no 3_665
H14B C9 3.2449 no 6_645
H14B C10 3.1813 no 6_645
H14B H8B 3.1497 no 6_645
H14B H9B 2.6730 no 6_645
H14B H10A 2.4753 no 6_645
H14B H10B 3.4709 no 6_645
H15A C11 3.3652 no 7_655
H15A C15 3.0377 no 2_654
H15A C16 3.5538 no 2_654
H15A H10B 3.5277 no 7_655
H15A H10B 2.9432 no 8_454
H15A H11A 3.0844 no 7_655
H15A H11B 2.8209 no 7_655
H15A H11B 3.3527 no 8_454
H15A H15A 2.3222 no 2_654
H15A H15B 3.0360 no 2_654
H15A H16B 3.0992 no 2_654
H15B Cu1 2.7872 no 3_665
H15B Cl2 3.3300 no 3_665
H15B C10 3.1319 no 8_454
H15B C11 3.3244 no 8_454
H15B H10A 2.8924 no 8_454
H15B H10B 2.7759 no 8_454
H15B H11B 2.6612 no 8_454
H15B H15A 3.0360 no 2_654
H16A Cu1 3.4063 no 3_665
H16A Cl2 3.5441 no 3_665
H16A H8A 3.3694 no 8_464
H16A H9B 3.0244 no 8_464
H16A H12 3.1363 no 3_665
H16A H16A 3.1902 no 3_665
H16B C8 3.5178 no 8_464
H16B C9 3.3109 no 8_464
H16B C16 3.2364 no 2_654
H16B C17 3.3013 no 2_654
H16B H8A 2.8432 no 8_464
H16B H9A 3.0718 no 8_464
H16B H9B 2.9139 no 8_464
H16B H15A 3.0992 no 2_654
H16B H16B 2.6111 no 2_654
H16B H17A 2.6755 no 2_654
H16B H17B 3.5801 no 2_654
H17A Cl1 3.4700 no 4_564
H17A C8 3.5969 no 7_665
H17A H7B 3.3321 no 7_665
H17A H8A 2.8771 no 7_665
H17A H9A 3.2660 no 7_665
H17A H16B 2.6755 no 2_654
H17B Cl2 2.8849 no .
H17B C9 3.5182 no 8_464
H17B H7B 3.0138 no 7_665
H17B H8A 3.5139 no 7_665
H17B H9A 2.8878 no 7_665
H17B H9A 3.3750 no 8_464
H17B H9B 2.7576 no 8_464
H17B H16B 3.5801 no 2_654

loop_
_geom_torsion_atom_site_label_1
_geom_torsion_atom_site_label_2
_geom_torsion_atom_site_label_3
_geom_torsion_atom_site_label_4
_geom_torsion
_geom_torsion_publ_flag
C1 N2 C3 C4 0.2(3) no
C3 N2 C1 N5 -0.7(3) no
C1 N2 C6 C7 -105.3(3) no
C1 N2 C6 C11 130.1(3) no
C6 N2 C1 N5 178.0(2) no
C3 N2 C6 C7 73.3(4) no
C3 N2 C6 C11 -51.3(4) no
C6 N2 C3 C4 -178.5(2) no
C1 N5 C4 C3 -0.9(3) no
C4 N5 C1 N2 1.0(3) no
C1 N5 C12 C13 -99.6(3) no
C1 N5 C12 C17 135.8(3) no
C12 N5 C1 N2 180.0(2) no
C4 N5 C12 C13 79.2(3) no
C4 N5 C12 C17 -45.4(4) no
C12 N5 C4 C3 -179.8(2) no
N2 C3 C4 N5 0.4(3) no
N2 C6 C7 C8 176.2(3) no
N2 C6 C11 C10 -177.9(2) no
C7 C6 C11 C10 58.7(3) no
C11 C6 C7 C8 -59.6(3) no
C6 C7 C8 C9 56.5(4) no
C7 C8 C9 C10 -55.1(4) no
C8 C9 C10 C11 54.6(4) no
C9 C10 C11 C6 -55.4(4) no
N5 C12 C13 C14 178.0(2) no
N5 C12 C17 C16 -177.7(2) no
C13 C12 C17 C16 57.9(4) no
C17 C12 C13 C14 -57.9(4) no
C12 C13 C14 C15 56.1(3) no
C13 C14 C15 C16 -56.1(4) no
C14 C15 C16 C17 57.1(4) no
C15 C16 C17 C12 -57.0(3) no
